data_2108312
loop_
_publ_author_name
'Mondal, Pradip Kumar'
'Shukla, Rahul'
'Biswas, Subha'
'Chopra, Deepak'

_publ_section_title
;
 Role of halogen-involved intermolecular interactions and existence of
 isostructurality in the crystal packing of ---CF~3~ and halogen (Cl or Br
 or I) substituted benzamides
;
_journal_coeditor_code AW5013
_journal_issue 6
_journal_name_full 'Acta Crystallographica Section B'
_journal_page_first
;
;
_journal_paper_doi 10.1107/S2052520618013422
_journal_volume 74
_journal_year 2018
_chemical_formula_sum 'C14 H9 Br F3 N O'
_chemical_formula_weight 344.13
_space_group_crystal_system orthorhombic
_space_group_IT_number 29
_space_group_name_Hall 'P 2c -2ac'
_space_group_name_H-M_alt 'P c a 21'
_symmetry_space_group_name_Hall 'P 2c -2ac'
_symmetry_space_group_name_H-M 'P c a 21'
_atom_sites_solution_hydrogens mixed
_audit_creation_method SHELXL-2016/6
_cell_angle_alpha 90
_cell_angle_beta 90
_cell_angle_gamma 90
_cell_formula_units_Z 4
_cell_length_a 7.8062(3)
_cell_length_b 19.3000(7)
_cell_length_c 8.8433(3)
_cell_measurement_reflns_used 7931
_cell_measurement_temperature 100(2)
_cell_measurement_theta_max 34.43
_cell_measurement_theta_min 2.81
_cell_volume 1332.33(8)
_computing_cell_refinement 'Bruker SAINT'
_computing_data_collection 'Bruker APEX2'
_computing_data_reduction 'Bruker SAINT'
_computing_molecular_graphics 'Bruker SHELXTL'
_computing_publication_material 'Bruker SHELXTL'
_computing_structure_refinement 'SHELXL-2016/6 (Sheldrick, 2016)'
_computing_structure_solution 'SHELXS-97 (Sheldrick 2008)'
_diffrn_ambient_temperature 100(2)
_diffrn_measured_fraction_theta_full 0.995
_diffrn_measured_fraction_theta_max 0.995
_diffrn_measurement_device_type 'Bruker APEX-II CCD'
_diffrn_measurement_method '\f and \w scans'
_diffrn_radiation_type MoK\a
_diffrn_radiation_wavelength 0.71073
_diffrn_reflns_av_R_equivalents 0.0317
_diffrn_reflns_av_unetI/netI 0.0428
_diffrn_reflns_Laue_measured_fraction_full 0.995
_diffrn_reflns_Laue_measured_fraction_max 0.995
_diffrn_reflns_limit_h_max 8
_diffrn_reflns_limit_h_min -9
_diffrn_reflns_limit_k_max 22
_diffrn_reflns_limit_k_min -21
_diffrn_reflns_limit_l_max 10
_diffrn_reflns_limit_l_min -10
_diffrn_reflns_number 7418
_diffrn_reflns_point_group_measured_fraction_full 0.954
_diffrn_reflns_point_group_measured_fraction_max 0.954
_diffrn_reflns_theta_full 24.987
_diffrn_reflns_theta_max 24.987
_diffrn_reflns_theta_min 2.815
_exptl_absorpt_coefficient_mu 3.114
_exptl_absorpt_correction_T_max 0.6876
_exptl_absorpt_correction_T_min 0.4174
_exptl_absorpt_correction_type multi-scan
_exptl_absorpt_process_details 'SADABS 2014/4'
_exptl_crystal_density_diffrn 1.716
_exptl_crystal_description Needle
_exptl_crystal_F_000 680
_exptl_crystal_size_max 0.340
_exptl_crystal_size_mid 0.150
_exptl_crystal_size_min 0.130
_refine_diff_density_max 0.635
_refine_diff_density_min -0.237
_refine_diff_density_rms 0.065
_refine_ls_extinction_method none
_refine_ls_goodness_of_fit_ref 1.044
_refine_ls_hydrogen_treatment mixed
_refine_ls_matrix_type full
_refine_ls_number_parameters 185
_refine_ls_number_reflns 2239
_refine_ls_number_restraints 1
_refine_ls_restrained_S_all 1.044
_refine_ls_R_factor_all 0.0231
_refine_ls_R_factor_gt 0.0221
_refine_ls_shift/su_max 0.001
_refine_ls_shift/su_mean 0.000
_refine_ls_structure_factor_coef Fsqd
_refine_ls_weighting_details 'w=1/[\s^2^(Fo^2^)+(0.0237P)^2^+0.1506P] where P=(Fo^2^+2Fc^2^)/3'
_refine_ls_weighting_scheme calc
_refine_ls_wR_factor_gt 0.0560
_refine_ls_wR_factor_ref 0.0566
_reflns_Friedel_coverage 0.783
_reflns_Friedel_fraction_full 0.907
_reflns_Friedel_fraction_max 0.907
_reflns_number_gt 2170
_reflns_number_total 2239
_reflns_threshold_expression 'I > 2\s(I)'
_cod_data_source_file aw5013sup1.cif
_cod_data_source_block PB32
_cod_database_code 2108312
_shelx_shelxl_version_number 2016/6
_shelx_space_group_comment
;
The symmetry employed for this shelxl refinement is uniquely defined
by the following loop, which should always be used as a source of
symmetry information in preference to the above space-group names.
They are only intended as comments.
;
_shelx_estimated_absorpt_t_min 0.417
_shelx_estimated_absorpt_t_max 0.688

loop_
_space_group_symop_operation_xyz
'x, y, z'
'-x, -y, z+1/2'
'-x+1/2, y, z+1/2'
'x+1/2, -y, z'

loop_
_atom_site_label
_atom_site_type_symbol
_atom_site_fract_x
_atom_site_fract_y
_atom_site_fract_z
_atom_site_U_iso_or_equiv
_atom_site_adp_type
_atom_site_occupancy
_atom_site_site_symmetry_order
_atom_site_calc_flag
_atom_site_refinement_flags_posn
_atom_site_refinement_flags_adp
Br1 Br 0.06621(4) 0.96805(2) 0.53181(7) 0.01863(13) Uani 1 1 d . .
F1 F 0.3000(3) 0.53012(10) 0.8649(3) 0.0397(7) Uani 1 1 d . .
F2 F 0.3967(4) 0.59822(13) 0.6928(3) 0.0363(6) Uani 1 1 d . .
F3 F 0.1839(3) 0.62966(12) 0.8313(3) 0.0316(5) Uani 1 1 d . .
O1 O 0.3933(3) 0.75529(13) 0.7431(3) 0.0212(6) Uani 1 1 d . .
N1 N 0.2360(4) 0.78380(13) 0.9515(3) 0.0154(6) Uani 1 1 d . .
H1 H 0.211(4) 0.7707(15) 1.047(5) 0.004(8) Uiso 1 1 d . .
C14 C 0.3358(5) 0.59697(19) 0.8348(4) 0.0250(8) Uani 1 1 d . .
C2 C 0.4557(4) 0.62757(17) 0.9485(4) 0.0160(7) Uani 1 1 d . .
C1 C 0.4620(4) 0.69910(17) 0.9742(4) 0.0141(7) Uani 1 1 d . .
C6 C 0.5718(4) 0.72505(19) 1.0828(4) 0.0156(8) Uani 1 1 d . .
H6 H 0.573376 0.773400 1.102861 0.019 Uiso 1 1 calc R U
C5 C 0.6802(5) 0.68125(19) 1.1630(4) 0.0218(8) Uani 1 1 d . .
H5 H 0.757673 0.699693 1.235371 0.026 Uiso 1 1 calc R U
C4 C 0.6744(5) 0.6107(2) 1.1367(4) 0.0247(8) Uani 1 1 d . .
H4 H 0.748331 0.580606 1.191183 0.030 Uiso 1 1 calc R U
C3 C 0.5615(4) 0.58368(16) 1.0316(7) 0.0218(7) Uani 1 1 d . .
H3 H 0.556091 0.535027 1.015977 0.026 Uiso 1 1 calc R U
C7 C 0.3596(4) 0.74863(16) 0.8775(4) 0.0155(7) Uani 1 1 d . .
C8 C 0.1099(5) 0.82671(16) 0.8824(4) 0.0150(7) Uani 1 1 d . .
C13 C -0.0554(4) 0.82287(19) 0.9391(4) 0.0184(8) Uani 1 1 d . .
H13 H -0.080948 0.793147 1.021731 0.022 Uiso 1 1 calc R U
C12 C -0.1830(4) 0.86287(17) 0.8740(4) 0.0180(7) Uani 1 1 d . .
H12 H -0.296181 0.860487 0.913200 0.022 Uiso 1 1 calc R U
C11 C -0.1492(4) 0.90623(16) 0.7529(4) 0.0171(7) Uani 1 1 d . .
H11 H -0.237607 0.932905 0.707497 0.021 Uiso 1 1 calc R U
C10 C 0.0175(5) 0.90954(16) 0.6999(4) 0.0151(7) Uani 1 1 d . .
C9 C 0.1490(4) 0.87115(16) 0.7643(4) 0.0136(7) Uani 1 1 d . .
H9 H 0.263226 0.875245 0.728211 0.016 Uiso 1 1 calc R U

loop_
_atom_site_aniso_label
_atom_site_aniso_U_11
_atom_site_aniso_U_22
_atom_site_aniso_U_33
_atom_site_aniso_U_23
_atom_site_aniso_U_13
_atom_site_aniso_U_12
Br1 0.0202(2) 0.01782(18) 0.01790(18) 0.00558(16) -0.00356(18) -0.00315(10)
F1 0.0452(18) 0.0236(13) 0.0502(17) -0.0054(10) -0.0040(14) -0.0136(8)
F2 0.0364(14) 0.0510(15) 0.0214(12) -0.0142(12) 0.0014(11) -0.0073(12)
F3 0.0184(11) 0.0421(13) 0.0345(13) -0.0110(11) -0.0067(10) -0.0012(9)
O1 0.0188(13) 0.0335(14) 0.0112(13) 0.0039(11) 0.0019(11) 0.0087(11)
N1 0.0172(16) 0.0194(15) 0.0095(15) 0.0024(13) 0.0002(13) 0.0032(11)
C14 0.027(2) 0.0253(19) 0.0226(19) -0.0047(16) -0.0005(17) -0.0020(15)
C2 0.0134(18) 0.0197(18) 0.0147(18) -0.0009(14) 0.0055(14) -0.0010(12)
C1 0.0106(16) 0.0194(17) 0.0121(15) 0.0043(13) 0.0031(13) 0.0011(12)
C6 0.0140(19) 0.0185(17) 0.0144(17) 0.0012(14) 0.0013(13) 0.0011(12)
C5 0.0159(19) 0.0279(19) 0.0216(18) 0.0030(15) -0.0024(16) 0.0000(14)
C4 0.020(2) 0.028(2) 0.0266(19) 0.0105(16) 0.0002(17) 0.0064(14)
C3 0.0199(18) 0.0172(15) 0.0283(17) 0.001(2) 0.0054(19) 0.0032(11)
C7 0.0148(19) 0.0181(16) 0.0135(17) -0.0016(14) -0.0027(16) -0.0026(13)
C8 0.0166(18) 0.0148(16) 0.0135(17) -0.0033(13) -0.0035(15) 0.0031(12)
C13 0.020(2) 0.0199(18) 0.0150(18) 0.0005(15) 0.0034(15) 0.0011(12)
C12 0.0139(17) 0.0209(17) 0.0193(17) 0.0000(14) 0.0014(16) 0.0046(12)
C11 0.0139(19) 0.0186(17) 0.0189(16) -0.0019(15) -0.0029(16) 0.0055(13)
C10 0.0211(18) 0.0105(15) 0.0135(16) 0.0005(13) -0.0011(16) -0.0018(13)
C9 0.0110(18) 0.0172(16) 0.0126(15) -0.0045(14) 0.0002(14) 0.0008(12)

loop_
_atom_type_symbol
_atom_type_description
_atom_type_scat_dispersion_real
_atom_type_scat_dispersion_imag
_atom_type_scat_source
C C 0.0033 0.0016 'International Tables Vol C Tables 4.2.6.8 and 6.1.1.4'
H H 0.0000 0.0000 'International Tables Vol C Tables 4.2.6.8 and 6.1.1.4'
N N 0.0061 0.0033 'International Tables Vol C Tables 4.2.6.8 and 6.1.1.4'
O O 0.0106 0.0060 'International Tables Vol C Tables 4.2.6.8 and 6.1.1.4'
F F 0.0171 0.0103 'International Tables Vol C Tables 4.2.6.8 and 6.1.1.4'
Br Br -0.2901 2.4595 'International Tables Vol C Tables 4.2.6.8 and 6.1.1.4'

loop_
_geom_angle_atom_site_label_1
_geom_angle_atom_site_label_2
_geom_angle_atom_site_label_3
_geom_angle
C7 N1 C8 125.4(3)
C7 N1 H1 118(2)
C8 N1 H1 115(2)
F2 C14 F3 106.4(3)
F2 C14 F1 106.0(3)
F3 C14 F1 105.8(3)
F2 C14 C2 113.6(3)
F3 C14 C2 112.5(3)
F1 C14 C2 112.0(3)
C3 C2 C1 119.6(3)
C3 C2 C14 119.1(3)
C1 C2 C14 121.4(3)
C6 C1 C2 119.5(3)
C6 C1 C7 119.5(3)
C2 C1 C7 120.9(3)
C1 C6 C5 120.8(3)
C1 C6 H6 119.6
C5 C6 H6 119.6
C4 C5 C6 119.6(3)
C4 C5 H5 120.2
C6 C5 H5 120.2
C5 C4 C3 120.3(3)
C5 C4 H4 119.8
C3 C4 H4 119.8
C4 C3 C2 120.2(3)
C4 C3 H3 119.9
C2 C3 H3 119.9
O1 C7 N1 124.9(3)
O1 C7 C1 120.2(3)
N1 C7 C1 114.9(3)
C9 C8 C13 120.7(3)
C9 C8 N1 122.1(3)
C13 C8 N1 117.2(3)
C12 C13 C8 119.3(3)
C12 C13 H13 120.4
C8 C13 H13 120.4
C11 C12 C13 121.4(3)
C11 C12 H12 119.3
C13 C12 H12 119.3
C10 C11 C12 118.0(3)
C10 C11 H11 121.0
C12 C11 H11 121.0
C11 C10 C9 122.1(3)
C11 C10 Br1 118.6(3)
C9 C10 Br1 119.3(3)
C8 C9 C10 118.5(3)
C8 C9 H9 120.8
C10 C9 H9 120.8

loop_
_geom_bond_atom_site_label_1
_geom_bond_atom_site_label_2
_geom_bond_distance
Br1 C10 1.905(3)
F1 C14 1.347(4)
F2 C14 1.343(5)
F3 C14 1.343(4)
O1 C7 1.223(4)
N1 C7 1.349(5)
N1 C8 1.424(4)
N1 H1 0.90(4)
C14 C2 1.496(5)
C2 C3 1.392(6)
C2 C1 1.400(5)
C1 C6 1.381(5)
C1 C7 1.512(5)
C6 C5 1.390(5)
C6 H6 0.9500
C5 C4 1.382(5)
C5 H5 0.9500
C4 C3 1.383(6)
C4 H4 0.9500
C3 H3 0.9500
C8 C9 1.386(5)
C8 C13 1.387(5)
C13 C12 1.386(5)
C13 H13 0.9500
C12 C11 1.385(5)
C12 H12 0.9500
C11 C10 1.385(6)
C11 H11 0.9500
C10 C9 1.388(5)
C9 H9 0.9500

loop_
_geom_torsion_atom_site_label_1
_geom_torsion_atom_site_label_2
_geom_torsion_atom_site_label_3
_geom_torsion_atom_site_label_4
_geom_torsion
F2 C14 C2 C3 -97.2(4)
F3 C14 C2 C3 141.9(4)
F1 C14 C2 C3 22.9(5)
F2 C14 C2 C1 83.7(4)
F3 C14 C2 C1 -37.3(5)
F1 C14 C2 C1 -156.3(3)
C3 C2 C1 C6 -0.7(5)
C14 C2 C1 C6 178.5(3)
C3 C2 C1 C7 175.0(4)
C14 C2 C1 C7 -5.8(5)
C2 C1 C6 C5 2.2(5)
C7 C1 C6 C5 -173.5(3)
C1 C6 C5 C4 -1.8(5)
C6 C5 C4 C3 -0.1(6)
C5 C4 C3 C2 1.6(7)
C1 C2 C3 C4 -1.2(6)
C14 C2 C3 C4 179.6(4)
C8 N1 C7 O1 9.3(5)
C8 N1 C7 C1 -171.9(3)
C6 C1 C7 O1 109.9(4)
C2 C1 C7 O1 -65.8(5)
C6 C1 C7 N1 -69.0(4)
C2 C1 C7 N1 115.4(3)
C7 N1 C8 C9 -41.3(5)
C7 N1 C8 C13 139.3(3)
C9 C8 C13 C12 1.5(5)
N1 C8 C13 C12 -179.0(3)
C8 C13 C12 C11 0.4(5)
C13 C12 C11 C10 -1.1(5)
C12 C11 C10 C9 -0.1(5)
C12 C11 C10 Br1 179.3(2)
C13 C8 C9 C10 -2.7(5)
N1 C8 C9 C10 177.9(3)
C11 C10 C9 C8 1.9(5)
Br1 C10 C9 C8 -177.4(2)

_cod_database_fobs_code 2108312
